data_1511674
loop_
_publ_author_name
'Kubel, F.'

_publ_section_title
;
 Powder diffraction refinement of cubic and rhombohedral iron iodine
 boracite, Fe3 B7 O13 I
;
_journal_name_full Ferroelectrics
_journal_page_first 61
_journal_page_last 65
_journal_paper_doi 10.1080/00150199408007695
_journal_volume 160
_journal_year 1994
_chemical_formula_sum 'B7 Fe3 I O13'
_chemical_name_systematic 'Fe3 (I B7 O13)'
_space_group_IT_number 161
_symmetry_space_group_name_Hall 'R 3 -2"c'
_symmetry_space_group_name_H-M 'R 3 c :H'
_cell_angle_alpha 90
_cell_angle_beta 90
_cell_angle_gamma 120
_cell_formula_units_Z 6
_cell_length_a 8.64534
_cell_length_b 8.64534
_cell_length_c 21.20349
_cell_volume 1372.468
_citation_journal_id_ASTM FEROA8
_cod_data_source_file boron4-x_333.cif
_cod_data_source_block B7Fe3I1O13
_cod_original_formula_sum 'B7 Fe3 I1 O13'
_cod_database_code 1511674

loop_
_symmetry_equiv_pos_as_xyz
x,y,z
-y,x-y,z
-x+y,-x,z
-y,-x,z+1/2
x,x-y,z+1/2
-x+y,y,z+1/2
x+2/3,y+1/3,z+1/3
-y+2/3,x-y+1/3,z+1/3
-x+y+2/3,-x+1/3,z+1/3
-y+2/3,-x+1/3,z+5/6
x+2/3,x-y+1/3,z+5/6
-x+y+2/3,y+1/3,z+5/6
x+1/3,y+2/3,z+2/3
-y+1/3,x-y+2/3,z+2/3
-x+y+1/3,-x+2/3,z+2/3
-y+1/3,-x+2/3,z+7/6
x+1/3,x-y+2/3,z+7/6
-x+y+1/3,y+2/3,z+7/6

loop_
_atom_site_label
_atom_site_type_symbol
_atom_site_fract_x
_atom_site_fract_y
_atom_site_fract_z
_atom_site_occupancy
_atom_site_U_iso_or_equiv
O5 O-2 -0.334 -0.298 0.0413 1 0.0
I1 I-1 0 0 0.2687 1 0.0
O1 O-2 0 0 0.0033 1 0.0
B3 B+3 0 0 0.0973 1 0.0
B1 B+3 0.1526 -0.1329 0.0962 1 0.0
O4 O-2 0.21 -0.012 -0.072 1 0.0
O2 O-2 -0.168 0.009 0.1126 1 0.0
Fe1 Fe+2 0.1737 0.3437 0.36 1 0.0
B2 B+3 0.0983 -0.1076 -0.0344 1 0.0
O3 O-2 0.23 0.237 -0.0236 1 0.0
